data_7010554
loop_
_publ_author_name
'Daniela Belli Dell'Amico'
'Fausto Calderazzo'
'Ulli Englert'
'Luca Labella'
'Fabio Marchetti'

_publ_section_title
;
 The first crystallographically established bis-qtpy
 (qtpy&#x00A0;=&#x00A0;2,2'&#x2236;6',2&#x2033;&#x2236;6&#x2033;,2-quaterpyridine)
 metal complex
;
_journal_issue 4
_journal_name_full 'J. Chem. Soc., Dalton Trans.'
_journal_page_first 357
_journal_page_last 358
_journal_paper_doi 10.1039/b100360g
_journal_year 2001
_chemical_formula_moiety '[Fe(N4C20H14)2](ClO4)2'
_chemical_formula_sum 'C40 H28 Cl2 Fe N8 O8'
_chemical_formula_weight 875.45
_chemical_name_systematic
;

Iron-bis(2,2':6',2'':6'',2'''-quaterpyridine) diperchlorate

;
_space_group_IT_number 14
_symmetry_cell_setting monoclinic
_symmetry_space_group_name_Hall '-P 2yn'
_symmetry_space_group_name_H-M 'P 1 21/n 1'
_atom_sites_solution_hydrogens geom
_atom_sites_solution_primary direct
_atom_sites_solution_secondary difmap
_audit_creation_method SHELXL-97
_cell_angle_alpha 90.00
_cell_angle_beta 91.39(2)
_cell_angle_gamma 90.00
_cell_formula_units_Z 4
_cell_length_a 10.392(3)
_cell_length_b 8.867(4)
_cell_length_c 40.177(9)
_cell_measurement_reflns_used 25
_cell_measurement_temperature 293(2)
_cell_measurement_theta_max 24
_cell_measurement_theta_min 18
_cell_volume 3701(2)
_computing_cell_refinement CAD4_(Enraf-Nonius,_1977)
_computing_data_collection CAD4_(Enraf-Nonius,_1977)
_computing_data_reduction PROCESS_MolEN_(Fair,_1990)
_computing_structure_refinement 'SHELXL-97 (Sheldrick, 1997)'
_computing_structure_solution 'SHELXS-97 (Sheldrick, 1990)'
_diffrn_ambient_temperature 293(2)
_diffrn_measured_fraction_theta_full 0.987
_diffrn_measured_fraction_theta_max 0.987
_diffrn_measurement_device Enraf_Nonius_CAD4
_diffrn_measurement_method \q/2\q
_diffrn_radiation_monochromator graphite
_diffrn_radiation_source 'fine-focus sealed tube'
_diffrn_radiation_type CuK\a
_diffrn_radiation_wavelength 1.54180
_diffrn_reflns_av_R_equivalents 0.074
_diffrn_reflns_av_sigmaI/netI 0.3962
_diffrn_reflns_limit_h_max 11
_diffrn_reflns_limit_h_min 0
_diffrn_reflns_limit_k_max 10
_diffrn_reflns_limit_k_min -10
_diffrn_reflns_limit_l_max 45
_diffrn_reflns_limit_l_min -45
_diffrn_reflns_number 11938
_diffrn_reflns_theta_full 61.94
_diffrn_reflns_theta_max 61.94
_diffrn_reflns_theta_min 4.37
_diffrn_standards_interval_time 120
_diffrn_standards_number 3
_exptl_absorpt_coefficient_mu 5.178
_exptl_absorpt_correction_T_max 0.998
_exptl_absorpt_correction_T_min 0.674
_exptl_absorpt_correction_type empirical
_exptl_absorpt_process_details
;

37 azimuthal scans in steps of 10 degrees

;
_exptl_crystal_colour Ruby-red
_exptl_crystal_density_diffrn 1.571
_exptl_crystal_density_method 'not measured'
_exptl_crystal_description Prism
_exptl_crystal_F_000 1792
_exptl_crystal_size_max '0.33 mm'
_exptl_crystal_size_mid '0.21 mm'
_exptl_crystal_size_min '0.10 mm'
_refine_diff_density_max 0.343
_refine_diff_density_min -0.317
_refine_diff_density_rms 0.072
_refine_ls_extinction_method none
_refine_ls_goodness_of_fit_ref 0.753
_refine_ls_hydrogen_treatment mixed
_refine_ls_matrix_type full
_refine_ls_number_parameters 532
_refine_ls_number_reflns 5730
_refine_ls_number_restraints 0
_refine_ls_restrained_S_all 0.753
_refine_ls_R_factor_all 0.2339
_refine_ls_R_factor_gt 0.0741
_refine_ls_shift/su_max 0.001
_refine_ls_shift/su_mean 0.000
_refine_ls_structure_factor_coef Fsqd
_refine_ls_weighting_details 'calc w=1/[\s^2^(Fo^2^)+(0.0139P)^2^+0.0000P] where P=(Fo^2^+2Fc^2^)/3'
_refine_ls_weighting_scheme calc
_refine_ls_wR_factor_gt 0.1067
_refine_ls_wR_factor_ref 0.1381
_reflns_number_gt 1859
_reflns_number_total 5730
_reflns_threshold_expression >2sigma(I)
_cod_data_source_file b100360g.txt
_cod_data_source_block ll2
_cod_depositor_comments
;
The following automatic conversions were performed:
'_symmetry_cell_setting' value 'Monoclinic' changed to 'monoclinic'
according to '/home/saulius/struct/CIF-dictionaries/cif_core.dic'
dictionary named 'cif_core.dic' version 2.4.1 from 2010-06-29.

Automatic conversion script
Id: cif_fix_enum 1527 2010-12-29 10:47:43Z saulius 
;
_cod_original_sg_symbol_H-M P2(1)/n
_cod_database_code 7010554

loop_
_symmetry_equiv_pos_as_xyz
'x, y, z'
'x+1/2, -y+1/2, z+1/2'
'-x, -y, -z'
'-x-1/2, y-1/2, -z-1/2'

loop_
_atom_site_label
_atom_site_type_symbol
_atom_site_fract_x
_atom_site_fract_y
_atom_site_fract_z
_atom_site_U_iso_or_equiv
_atom_site_adp_type
_atom_site_occupancy
_atom_site_symmetry_multiplicity
_atom_site_calc_flag
_atom_site_refinement_flags
_atom_site_disorder_assembly
_atom_site_disorder_group
Fe Fe 0.74123(12) 0.65360(16) 0.12956(3) 0.0382(4) Uani 1 1 d . . .
Cl1 Cl 0.1077(3) 0.2951(4) 0.21388(7) 0.0688(9) Uani 1 1 d . . .
Cl2 Cl 1.2116(3) 1.0367(4) 0.05163(7) 0.0700(9) Uani 1 1 d . . .
O10 O 0.1160(7) 0.1342(9) 0.2124(2) 0.141(4) Uani 1 1 d . . .
O11 O -0.0042(6) 0.3316(8) 0.23169(17) 0.097(3) Uani 1 1 d . . .
O12 O 0.0974(6) 0.3512(9) 0.18151(17) 0.103(3) Uani 1 1 d . . .
O13 O 0.2161(7) 0.3648(11) 0.22956(18) 0.143(4) Uani 1 1 d . . .
O20 O 1.1055(7) 1.0986(8) 0.03474(17) 0.100(3) Uani 1 1 d . . .
O21 O 1.2831(9) 1.1575(13) 0.0635(3) 0.197(6) Uani 1 1 d . . .
O22 O 1.1783(6) 0.9541(9) 0.08021(17) 0.104(3) Uani 1 1 d . . .
O23 O 1.2773(11) 0.9545(14) 0.0298(2) 0.232(7) Uani 1 1 d . . .
N1 N 0.9121(7) 0.7048(8) 0.16068(17) 0.042(2) Uani 1 1 d . . .
N2 N 0.6934(7) 0.5991(8) 0.17849(16) 0.0371(19) Uani 1 1 d . . .
N3 N 0.5430(6) 0.5675(7) 0.12658(17) 0.0330(18) Uani 1 1 d . . .
N4 N 0.6157(7) 0.4898(8) 0.05581(19) 0.050(2) Uani 1 1 d . . .
N5 N 0.8124(7) 0.4044(8) 0.13011(17) 0.044(2) Uani 1 1 d . . .
N6 N 0.8601(6) 0.6228(8) 0.08755(16) 0.0335(18) Uani 1 1 d . . .
N7 N 0.7183(6) 0.8605(8) 0.09820(15) 0.0364(18) Uani 1 1 d . . .
N8 N 0.6089(6) 0.8963(8) 0.15843(19) 0.049(2) Uani 1 1 d . . .
C1 C 1.0250(9) 0.7521(9) 0.1494(2) 0.049(3) Uani 1 1 d . . .
H1 H 1.0314 0.7660 0.1266 0.058 Uiso 1 1 calc R . .
C2 C 1.1331(9) 0.7821(11) 0.1690(3) 0.062(3) Uani 1 1 d . . .
H2 H 1.2084 0.8187 0.1600 0.075 Uiso 1 1 calc R . .
C3 C 1.1237(10) 0.7551(12) 0.2028(3) 0.072(4) Uani 1 1 d . . .
H3 H 1.1939 0.7725 0.2171 0.087 Uiso 1 1 calc R . .
C4 C 1.0104(9) 0.7024(11) 0.2151(2) 0.060(3) Uani 1 1 d . . .
H4 H 1.0028 0.6829 0.2378 0.072 Uiso 1 1 calc R . .
C5 C 0.9077(8) 0.6789(10) 0.1932(2) 0.037(2) Uani 1 1 d . . .
C6 C 0.7783(9) 0.6194(10) 0.2037(2) 0.042(3) Uani 1 1 d . . .
C7 C 0.7504(10) 0.5881(12) 0.2357(2) 0.066(3) Uani 1 1 d . . .
H7 H 0.8115 0.6042 0.2526 0.079 Uiso 1 1 calc R . .
C8 C 0.6296(11) 0.5318(12) 0.2430(2) 0.073(4) Uani 1 1 d . . .
H8 H 0.6088 0.5067 0.2647 0.087 Uiso 1 1 calc R . .
C9 C 0.5430(10) 0.5144(12) 0.2175(3) 0.066(3) Uani 1 1 d . . .
H9 H 0.4607 0.4796 0.2219 0.079 Uiso 1 1 calc R . .
C10 C 0.5736(9) 0.5463(10) 0.1863(2) 0.042(3) Uani 1 1 d . . .
C11 C 0.4895(9) 0.5329(10) 0.1557(2) 0.045(3) Uani 1 1 d . . .
C12 C 0.3614(9) 0.4860(12) 0.1576(3) 0.071(3) Uani 1 1 d . . .
H12 H 0.3258 0.4646 0.1781 0.085 Uiso 1 1 calc R . .
C13 C 0.2891(9) 0.4722(14) 0.1288(3) 0.086(4) Uani 1 1 d . . .
H13 H 0.2049 0.4370 0.1293 0.103 Uiso 1 1 calc R . .
C14 C 0.3432(9) 0.5114(12) 0.0987(3) 0.074(4) Uani 1 1 d . . .
H14 H 0.2939 0.5092 0.0790 0.089 Uiso 1 1 calc R . .
C15 C 0.4705(9) 0.5536(10) 0.0982(2) 0.043(3) Uani 1 1 d . . .
C16 C 0.5269(8) 0.5860(11) 0.0659(2) 0.041(2) Uani 1 1 d . . .
C17 C 0.4889(10) 0.7137(11) 0.0478(2) 0.065(3) Uani 1 1 d . . .
H17 H 0.4294 0.7812 0.0562 0.078 Uiso 1 1 calc R . .
C18 C 0.5417(10) 0.7369(13) 0.0173(3) 0.075(4) Uani 1 1 d . . .
H18 H 0.5155 0.8189 0.0044 0.090 Uiso 1 1 calc R . .
C19 C 0.6329(9) 0.6399(14) 0.0057(2) 0.068(4) Uani 1 1 d . . .
H19 H 0.6724 0.6550 -0.0145 0.081 Uiso 1 1 calc R . .
C20 C 0.6624(8) 0.5190(12) 0.0259(3) 0.058(3) Uani 1 1 d . . .
H20 H 0.7213 0.4501 0.0178 0.070 Uiso 1 1 calc R . .
C21 C 0.7878(9) 0.3021(11) 0.1523(2) 0.060(3) Uani 1 1 d . . .
H21 H 0.7281 0.3253 0.1684 0.072 Uiso 1 1 calc R . .
C22 C 0.8466(9) 0.1567(12) 0.1536(2) 0.058(3) Uani 1 1 d . . .
H22 H 0.8224 0.0828 0.1686 0.070 Uiso 1 1 calc R . .
C23 C 0.9401(10) 0.1344(12) 0.1313(3) 0.072(3) Uani 1 1 d . . .
H23 H 0.9865 0.0448 0.1320 0.086 Uiso 1 1 calc R . .
C24 C 0.9680(9) 0.2383(12) 0.1079(3) 0.066(3) Uani 1 1 d . . .
H24 H 1.0290 0.2176 0.0920 0.079 Uiso 1 1 calc R . .
C25 C 0.9040(8) 0.3783(11) 0.1079(2) 0.042(3) Uani 1 1 d . . .
C26 C 0.9275(8) 0.4942(11) 0.0839(2) 0.041(3) Uani 1 1 d . . .
C27 C 1.0174(8) 0.4817(12) 0.0584(2) 0.055(3) Uani 1 1 d . . .
H27 H 1.0655 0.3939 0.0562 0.066 Uiso 1 1 calc R . .
C28 C 1.0337(9) 0.5990(12) 0.0370(3) 0.063(3) Uani 1 1 d . . .
H28 H 1.0937 0.5913 0.0203 0.076 Uiso 1 1 calc R . .
C29 C 0.9626(8) 0.7274(11) 0.0398(2) 0.055(3) Uani 1 1 d . . .
H29 H 0.9720 0.8068 0.0250 0.066 Uiso 1 1 calc R . .
C30 C 0.8746(7) 0.7369(11) 0.0659(2) 0.037(2) Uani 1 1 d . . .
C31 C 0.7922(8) 0.8696(10) 0.0709(2) 0.038(2) Uani 1 1 d . . .
C32 C 0.7870(8) 0.9849(12) 0.0486(2) 0.056(3) Uani 1 1 d . . .
H32 H 0.8408 0.9861 0.0304 0.067 Uiso 1 1 calc R . .
C33 C 0.7018(10) 1.0983(12) 0.0534(2) 0.071(4) Uani 1 1 d . . .
H33 H 0.6933 1.1767 0.0381 0.085 Uiso 1 1 calc R . .
C34 C 0.6301(8) 1.0942(10) 0.0807(2) 0.048(3) Uani 1 1 d . . .
H34 H 0.5743 1.1737 0.0848 0.057 Uiso 1 1 calc R . .
C35 C 0.6368(8) 0.9757(11) 0.1029(2) 0.045(3) Uani 1 1 d . . .
C36 C 0.5620(8) 0.9743(10) 0.1336(2) 0.038(2) Uani 1 1 d . . .
C37 C 0.4492(8) 1.0599(11) 0.1357(2) 0.059(3) Uani 1 1 d . . .
H37 H 0.4163 1.1119 0.1173 0.071 Uiso 1 1 calc R . .
C38 C 0.3887(9) 1.0651(12) 0.1654(3) 0.064(3) Uani 1 1 d . . .
H38 H 0.3131 1.1203 0.1671 0.077 Uiso 1 1 calc R . .
C39 C 0.4379(9) 0.9893(12) 0.1932(3) 0.066(3) Uani 1 1 d . . .
H39 H 0.3997 0.9946 0.2139 0.079 Uiso 1 1 calc R . .
C40 C 0.5485(9) 0.9048(11) 0.1879(2) 0.058(3) Uani 1 1 d . . .
H40 H 0.5832 0.8505 0.2058 0.069 Uiso 1 1 calc R . .

loop_
_atom_site_aniso_label
_atom_site_aniso_U_11
_atom_site_aniso_U_22
_atom_site_aniso_U_33
_atom_site_aniso_U_23
_atom_site_aniso_U_13
_atom_site_aniso_U_12
Fe 0.0344(8) 0.0446(10) 0.0356(8) 0.0053(9) 0.0019(6) -0.0058(9)
Cl1 0.070(2) 0.082(2) 0.0551(18) -0.0009(18) 0.0176(16) -0.0121(18)
Cl2 0.072(2) 0.080(2) 0.0589(19) 0.0115(19) 0.0006(17) 0.0115(19)
O10 0.139(7) 0.044(6) 0.246(11) 0.022(7) 0.100(7) 0.034(6)
O11 0.114(6) 0.064(6) 0.117(6) -0.003(5) 0.078(5) 0.003(5)
O12 0.101(6) 0.157(8) 0.052(5) 0.000(6) 0.009(4) -0.071(6)
O13 0.100(6) 0.239(12) 0.088(6) 0.025(7) -0.054(5) -0.048(7)
O20 0.102(6) 0.113(7) 0.085(6) 0.016(5) -0.021(5) 0.043(5)
O21 0.203(10) 0.222(13) 0.161(10) 0.081(10) -0.086(8) -0.149(10)
O22 0.124(6) 0.117(7) 0.073(6) 0.048(5) 0.008(5) -0.014(6)
O23 0.314(13) 0.286(15) 0.099(8) 0.037(9) 0.076(8) 0.254(12)
N1 0.050(5) 0.032(5) 0.045(5) 0.012(4) -0.011(4) -0.013(4)
N2 0.050(5) 0.035(5) 0.026(4) 0.003(4) -0.008(4) 0.001(4)
N3 0.032(4) 0.025(5) 0.042(5) 0.002(4) -0.004(4) 0.001(4)
N4 0.047(5) 0.050(6) 0.054(5) 0.006(5) 0.004(4) 0.004(5)
N5 0.054(5) 0.039(5) 0.039(5) 0.014(4) -0.004(4) -0.005(4)
N6 0.042(5) 0.025(5) 0.033(4) 0.001(4) -0.006(4) -0.005(4)
N7 0.041(4) 0.037(5) 0.031(4) 0.005(4) 0.002(4) -0.002(4)
N8 0.053(5) 0.049(6) 0.044(5) 0.010(5) 0.015(4) 0.000(4)
C1 0.069(7) 0.022(6) 0.053(7) -0.012(5) -0.021(6) -0.010(6)
C2 0.039(6) 0.044(7) 0.104(10) 0.008(7) -0.009(7) -0.001(5)
C3 0.060(8) 0.082(9) 0.074(9) 0.003(8) -0.015(7) -0.015(7)
C4 0.068(7) 0.066(8) 0.045(6) -0.003(6) -0.029(6) 0.014(7)
C5 0.048(6) 0.033(6) 0.031(5) 0.003(5) -0.006(5) 0.011(5)
C6 0.073(7) 0.032(6) 0.020(5) -0.007(5) -0.008(5) 0.006(5)
C7 0.073(8) 0.082(9) 0.041(6) 0.007(6) -0.018(6) 0.013(7)
C8 0.107(10) 0.080(9) 0.031(6) 0.016(7) 0.015(7) 0.008(8)
C9 0.078(8) 0.063(8) 0.057(7) 0.021(7) 0.016(7) 0.006(7)
C10 0.053(7) 0.035(6) 0.038(6) 0.001(5) -0.007(5) 0.008(5)
C11 0.043(6) 0.036(6) 0.058(7) 0.006(6) 0.015(5) 0.004(5)
C12 0.035(6) 0.095(10) 0.083(9) -0.004(8) 0.023(6) -0.008(7)
C13 0.049(7) 0.132(12) 0.075(9) 0.002(9) -0.014(7) -0.038(7)
C14 0.053(7) 0.103(10) 0.065(8) 0.010(8) -0.014(6) -0.017(7)
C15 0.051(6) 0.027(6) 0.051(6) 0.003(5) -0.005(6) 0.003(5)
C16 0.040(6) 0.037(7) 0.044(6) -0.011(6) -0.012(5) -0.007(5)
C17 0.103(9) 0.038(7) 0.053(7) 0.009(6) -0.020(7) -0.002(7)
C18 0.090(9) 0.063(9) 0.070(9) 0.026(8) -0.035(7) -0.005(7)
C19 0.065(8) 0.101(11) 0.037(6) 0.007(8) 0.001(6) -0.032(8)
C20 0.046(6) 0.069(9) 0.060(7) -0.016(7) 0.016(6) -0.008(6)
C21 0.077(8) 0.030(7) 0.070(8) 0.000(6) -0.038(6) -0.002(6)
C22 0.068(7) 0.040(7) 0.065(8) 0.012(6) -0.011(6) -0.027(7)
C23 0.068(8) 0.031(7) 0.116(11) -0.008(8) -0.013(7) 0.008(7)
C24 0.057(7) 0.057(9) 0.083(9) -0.006(7) 0.012(6) -0.010(7)
C25 0.046(6) 0.030(7) 0.049(6) 0.000(5) 0.004(5) 0.008(5)
C26 0.030(5) 0.050(7) 0.043(6) 0.000(6) -0.006(5) -0.010(5)
C27 0.047(6) 0.069(9) 0.049(7) -0.001(6) 0.006(5) 0.024(6)
C28 0.061(7) 0.062(8) 0.067(8) -0.010(7) 0.012(6) 0.009(7)
C29 0.052(6) 0.048(7) 0.066(7) 0.010(6) 0.014(5) 0.014(6)
C30 0.029(5) 0.041(7) 0.041(6) -0.013(5) 0.007(5) -0.010(5)
C31 0.052(6) 0.029(6) 0.033(5) 0.004(5) 0.002(5) -0.012(5)
C32 0.051(7) 0.076(9) 0.042(6) 0.011(6) 0.015(5) 0.005(6)
C33 0.094(9) 0.066(9) 0.055(7) 0.018(7) 0.024(7) 0.015(7)
C34 0.052(6) 0.032(6) 0.059(7) 0.001(6) 0.001(5) 0.022(5)
C35 0.038(6) 0.045(7) 0.050(6) -0.003(6) -0.005(5) 0.003(5)
C36 0.039(6) 0.038(6) 0.037(6) -0.003(5) 0.004(5) -0.001(5)
C37 0.041(6) 0.078(9) 0.059(7) 0.002(7) 0.000(6) 0.018(6)
C38 0.042(7) 0.076(9) 0.074(8) -0.007(7) 0.000(6) 0.008(6)
C39 0.063(8) 0.065(9) 0.070(8) -0.015(7) 0.015(7) -0.018(7)
C40 0.065(7) 0.059(8) 0.049(7) 0.003(6) -0.008(6) -0.010(6)

loop_
_atom_type_symbol
_atom_type_description
_atom_type_scat_dispersion_real
_atom_type_scat_dispersion_imag
_atom_type_scat_source
Fe Fe -1.1336 3.1974 'International Tables Vol C Tables 4.2.6.8 and 6.1.1.4'
Cl Cl 0.3639 0.7018 'International Tables Vol C Tables 4.2.6.8 and 6.1.1.4'
O O 0.0492 0.0322 'International Tables Vol C Tables 4.2.6.8 and 6.1.1.4'
N N 0.0311 0.0180 'International Tables Vol C Tables 4.2.6.8 and 6.1.1.4'
C C 0.0181 0.0091 'International Tables Vol C Tables 4.2.6.8 and 6.1.1.4'
H H 0.0000 0.0000 'International Tables Vol C Tables 4.2.6.8 and 6.1.1.4'

loop_
_geom_angle_atom_site_label_1
_geom_angle_atom_site_label_2
_geom_angle_atom_site_label_3
_geom_angle
_geom_angle_site_symmetry_1
_geom_angle_site_symmetry_3
_geom_angle_publ_flag
N2 Fe N6 150.2(3) . . ?
N2 Fe N1 73.8(3) . . ?
N6 Fe N1 90.1(3) . . ?
N2 Fe N3 74.2(3) . . ?
N6 Fe N3 118.2(3) . . ?
N1 Fe N3 148.0(3) . . ?
N2 Fe N7 133.9(3) . . ?
N6 Fe N7 73.4(3) . . ?
N1 Fe N7 103.0(2) . . ?
N3 Fe N7 99.6(2) . . ?
N2 Fe N5 81.7(3) . . ?
N6 Fe N5 72.3(3) . . ?
N1 Fe N5 86.5(2) . . ?
N3 Fe N5 88.2(2) . . ?
N7 Fe N5 144.4(3) . . ?
O12 Cl1 O11 110.2(5) . . ?
O12 Cl1 O13 107.5(5) . . ?
O11 Cl1 O13 109.2(5) . . ?
O12 Cl1 O10 108.7(6) . . ?
O11 Cl1 O10 107.4(5) . . ?
O13 Cl1 O10 113.9(6) . . ?
O23 Cl2 O21 111.7(8) . . ?
O23 Cl2 O20 107.8(6) . . ?
O21 Cl2 O20 106.0(6) . . ?
O23 Cl2 O22 112.8(6) . . ?
O21 Cl2 O22 105.1(6) . . ?
O20 Cl2 O22 113.2(5) . . ?
C5 N1 C1 116.1(8) . . ?
C5 N1 Fe 118.5(6) . . ?
C1 N1 Fe 125.3(6) . . ?
C6 N2 C10 117.3(8) . . ?
C6 N2 Fe 120.8(6) . . ?
C10 N2 Fe 121.9(6) . . ?
C11 N3 C15 118.6(8) . . ?
C11 N3 Fe 116.0(6) . . ?
C15 N3 Fe 125.3(6) . . ?
C16 N4 C20 114.9(9) . . ?
C21 N5 C25 119.4(9) . . ?
C21 N5 Fe 126.8(7) . . ?
C25 N5 Fe 112.8(6) . . ?
C30 N6 C26 119.9(8) . . ?
C30 N6 Fe 119.4(6) . . ?
C26 N6 Fe 120.5(6) . . ?
C35 N7 C31 116.1(8) . . ?
C35 N7 Fe 127.1(6) . . ?
C31 N7 Fe 116.8(6) . . ?
C36 N8 C40 117.9(8) . . ?
N1 C1 C2 125.2(9) . . ?
C1 C2 C3 116.7(10) . . ?
C4 C3 C2 119.7(10) . . ?
C3 C4 C5 118.4(9) . . ?
N1 C5 C4 123.8(9) . . ?
N1 C5 C6 112.8(7) . . ?
C4 C5 C6 123.4(8) . . ?
N2 C6 C7 122.6(9) . . ?
N2 C6 C5 114.1(7) . . ?
C7 C6 C5 123.3(8) . . ?
C6 C7 C8 119.4(9) . . ?
C9 C8 C7 117.8(9) . . ?
C10 C9 C8 121.2(10) . . ?
C9 C10 N2 121.7(9) . . ?
C9 C10 C11 127.5(10) . . ?
N2 C10 C11 110.9(8) . . ?
N3 C11 C12 122.0(9) . . ?
N3 C11 C10 116.8(8) . . ?
C12 C11 C10 121.2(9) . . ?
C13 C12 C11 118.9(10) . . ?
C12 C13 C14 119.2(10) . . ?
C15 C14 C13 119.2(10) . . ?
N3 C15 C14 121.9(9) . . ?
N3 C15 C16 120.0(8) . . ?
C14 C15 C16 118.0(9) . . ?
N4 C16 C17 123.4(10) . . ?
N4 C16 C15 116.1(9) . . ?
C17 C16 C15 120.4(10) . . ?
C18 C17 C16 118.2(11) . . ?
C19 C18 C17 120.4(11) . . ?
C18 C19 C20 115.8(10) . . ?
N4 C20 C19 127.1(10) . . ?
N5 C21 C22 124.3(10) . . ?
C23 C22 C21 115.0(10) . . ?
C24 C23 C22 122.1(11) . . ?
C23 C24 C25 119.4(10) . . ?
N5 C25 C24 119.7(9) . . ?
N5 C25 C26 117.3(9) . . ?
C24 C25 C26 123.0(9) . . ?
N6 C26 C27 120.1(9) . . ?
N6 C26 C25 115.8(8) . . ?
C27 C26 C25 124.0(10) . . ?
C28 C27 C26 119.6(10) . . ?
C27 C28 C29 120.5(10) . . ?
C28 C29 C30 118.3(10) . . ?
N6 C30 C29 121.4(9) . . ?
N6 C30 C31 116.0(8) . . ?
C29 C30 C31 122.6(9) . . ?
N7 C31 C32 124.3(9) . . ?
N7 C31 C30 113.9(8) . . ?
C32 C31 C30 121.7(9) . . ?
C33 C32 C31 118.6(9) . . ?
C34 C33 C32 118.3(10) . . ?
C33 C34 C35 122.0(9) . . ?
N7 C35 C34 120.7(8) . . ?
N7 C35 C36 117.3(9) . . ?
C34 C35 C36 121.9(9) . . ?
N8 C36 C37 122.7(9) . . ?
N8 C36 C35 116.8(9) . . ?
C37 C36 C35 120.4(9) . . ?
C38 C37 C36 118.4(10) . . ?
C37 C38 C39 121.2(10) . . ?
C38 C39 C40 115.3(10) . . ?
N8 C40 C39 124.3(10) . . ?

loop_
_geom_bond_atom_site_label_1
_geom_bond_atom_site_label_2
_geom_bond_distance
_geom_bond_site_symmetry_2
_geom_bond_publ_flag
Fe N2 2.096(6) . ?
Fe N6 2.133(7) . ?
Fe N1 2.195(7) . ?
Fe N3 2.197(6) . ?
Fe N7 2.235(7) . ?
Fe N5 2.330(8) . ?
Cl1 O12 1.394(7) . ?
Cl1 O11 1.417(6) . ?
Cl1 O13 1.420(7) . ?
Cl1 O10 1.431(7) . ?
Cl2 O23 1.338(8) . ?
Cl2 O21 1.382(9) . ?
Cl2 O20 1.394(6) . ?
Cl2 O22 1.412(6) . ?
N1 C5 1.327(9) . ?
N1 C1 1.334(9) . ?
N2 C6 1.340(9) . ?
N2 C10 1.373(9) . ?
N3 C11 1.344(9) . ?
N3 C15 1.356(9) . ?
N4 C16 1.328(10) . ?
N4 C20 1.332(10) . ?
N5 C21 1.303(10) . ?
N5 C25 1.341(9) . ?
N6 C30 1.344(9) . ?
N6 C26 1.348(10) . ?
N7 C35 1.344(10) . ?
N7 C31 1.356(9) . ?
N8 C36 1.299(10) . ?
N8 C40 1.357(10) . ?
C1 C2 1.382(10) . ?
C2 C3 1.383(12) . ?
C3 C4 1.370(11) . ?
C4 C5 1.384(10) . ?
C5 C6 1.515(10) . ?
C6 C7 1.352(10) . ?
C7 C8 1.389(11) . ?
C8 C9 1.357(12) . ?
C9 C10 1.332(11) . ?
C10 C11 1.493(11) . ?
C11 C12 1.399(10) . ?
C12 C13 1.372(11) . ?
C13 C14 1.391(12) . ?
C14 C15 1.375(10) . ?
C15 C16 1.465(11) . ?
C16 C17 1.398(11) . ?
C17 C18 1.370(12) . ?
C18 C19 1.369(12) . ?
C19 C20 1.375(12) . ?
C21 C22 1.427(12) . ?
C22 C23 1.353(11) . ?
C23 C24 1.352(12) . ?
C24 C25 1.408(11) . ?
C25 C26 1.434(11) . ?
C26 C27 1.407(10) . ?
C27 C28 1.363(11) . ?
C28 C29 1.364(11) . ?
C29 C30 1.410(10) . ?
C30 C31 1.472(11) . ?
C31 C32 1.360(10) . ?
C32 C33 1.356(11) . ?
C33 C34 1.343(10) . ?
C34 C35 1.379(11) . ?
C35 C36 1.473(11) . ?
C36 C37 1.401(10) . ?
C37 C38 1.363(11) . ?
C38 C39 1.389(12) . ?
C39 C40 1.392(11) . ?
